data_7204171
loop_
_publ_author_name
'Takafumi Sato'
'Masayuki Seko'
'Ryoichi Takasawa'
'Isao Yoshikawa'
'Koji Araki'

_publ_section_title
;
 Mesoscopic-scale sheet-like assembly: critical role of inter-tape
 hydrogen bonds in the organogel formation and gel--liquid crystal
 transition of an alkylsilylated deoxyguanosine--dodecane system
;
_journal_issue 12
_journal_name_full 'J. Mater. Chem.'
_journal_page_first 3018
_journal_page_last 3022
_journal_paper_doi 10.1039/b105000c
_journal_volume 11
_chemical_formula_moiety 'C28 H53 N5 O4 Si2'
_chemical_formula_sum 'C28 H53 N5 O4 Si2'
_chemical_formula_weight 579.92
_chemical_name_systematic
; 
2'-deoxy-3',5'-O-bis(triisopropylsilyl)-guanosine
;
_space_group_IT_number 4
_symmetry_cell_setting monoclinic
_symmetry_space_group_name_Hall 'P 2yb'
_symmetry_space_group_name_H-M 'P 1 21 1'
_atom_sites_solution_hydrogens geom
_atom_sites_solution_primary direct
_atom_sites_solution_secondary difmap
_audit_creation_method SHELXL-97
_cell_angle_alpha 90.00
_cell_angle_beta 112.716(2)
_cell_angle_gamma 90.00
_cell_formula_units_Z 4
_cell_length_a 17.0140(4)
_cell_length_b 11.2140(3)
_cell_length_c 18.4050(4)
_cell_measurement_reflns_used 28374
_cell_measurement_temperature 100
_cell_measurement_theta_max 73.11
_cell_measurement_theta_min 2.82
_cell_volume 3239.19(14)
_computing_cell_refinement Scalepack
_computing_data_collection 'MacScience Xpress'
_computing_data_reduction 'Denzo and Scalepack'
_computing_molecular_graphics maXus
_computing_structure_refinement 'SHELXL-97 (Sheldrick, 1997)'
_computing_structure_solution 'SHELXS-97 (Sheldrick, 1990)'
_diffrn_ambient_temperature 100
_diffrn_measurement_device_type 'MacScience DIPlabo'
_diffrn_measurement_method IP
_diffrn_radiation_monochromator graphite
_diffrn_radiation_source 'fine-focus sealed tube'
_diffrn_radiation_type CuK\a
_diffrn_radiation_wavelength 1.54184
_diffrn_reflns_av_R_equivalents 0.031
_diffrn_reflns_av_sigmaI/netI 0.0209
_diffrn_reflns_limit_h_max 20
_diffrn_reflns_limit_h_min 0
_diffrn_reflns_limit_k_max 10
_diffrn_reflns_limit_k_min -13
_diffrn_reflns_limit_l_max 20
_diffrn_reflns_limit_l_min -22
_diffrn_reflns_number 28374
_diffrn_reflns_theta_max 73.11
_diffrn_reflns_theta_min 2.82
_exptl_absorpt_coefficient_mu 1.306
_exptl_absorpt_correction_T_max 0.8479
_exptl_absorpt_correction_T_min 0.7064
_exptl_absorpt_correction_type integration
_exptl_crystal_colour colourless
_exptl_crystal_density_diffrn 1.189
_exptl_crystal_density_method 'not measured'
_exptl_crystal_description plate
_exptl_crystal_F_000 1264
_exptl_crystal_size_max 0.45
_exptl_crystal_size_min 0.18
_refine_diff_density_max 0.731
_refine_diff_density_min -0.449
_refine_diff_density_rms 0.073
_refine_ls_abs_structure_details 'Flack H D (1983), Acta Cryst. A39, 876-881'
_refine_ls_abs_structure_Flack 0.18(3)
_refine_ls_extinction_method none
_refine_ls_goodness_of_fit_ref 1.052
_refine_ls_hydrogen_treatment mixed
_refine_ls_matrix_type full
_refine_ls_number_parameters 706
_refine_ls_number_reflns 8328
_refine_ls_number_restraints 0
_refine_ls_restrained_S_all 1.052
_refine_ls_R_factor_all 0.0552
_refine_ls_R_factor_gt 0.0547
_refine_ls_shift/su_max 0.024
_refine_ls_shift/su_mean 0.002
_refine_ls_structure_factor_coef Fsqd
_refine_ls_weighting_details 'calc w=1/[\s^2^(Fo^2^)+(0.1027P)^2^+3.1674P] where P=(Fo^2^+2Fc^2^)/3'
_refine_ls_weighting_scheme calc
_refine_ls_wR_factor_gt 0.1514
_refine_ls_wR_factor_ref 0.1535
_reflns_number_gt 8271
_reflns_number_total 8328
_reflns_threshold_expression >2sigma(I)
_cod_data_source_file b105000c.txt
_cod_data_source_block 35TIPS-dG
_cod_original_sg_symbol_H-M p21
_cod_database_code 7204171

loop_
_symmetry_equiv_pos_as_xyz
'x, y, z'
'-x, y+1/2, -z'

loop_
_atom_site_label
_atom_site_type_symbol
_atom_site_fract_x
_atom_site_fract_y
_atom_site_fract_z
_atom_site_U_iso_or_equiv
_atom_site_adp_type
_atom_site_occupancy
_atom_site_symmetry_multiplicity
_atom_site_calc_flag
_atom_site_refinement_flags
_atom_site_disorder_assembly
_atom_site_disorder_group
N1 N 0.04783(18) -0.8200(3) -0.49623(17) 0.0183(6) Uani 1 1 d . . .
H1 H 0.0224(14) -0.879(3) -0.4819(8) 0.022 Uiso 1 1 calc R . .
C2 C 0.1260(2) -0.8439(4) -0.4980(2) 0.0193(7) Uani 1 1 d . . .
N2 N 0.15753(18) -0.9527(3) -0.47524(18) 0.0223(6) Uani 1 1 d . . .
H2A H 0.2097(18) -0.9730(8) -0.47515(18) 0.027 Uiso 1 1 calc R . .
H2B H 0.1270(11) -1.0071(19) -0.4597(6) 0.027 Uiso 1 1 calc R . .
N3 N 0.17021(18) -0.7646(3) -0.52052(17) 0.0193(6) Uani 1 1 d . . .
C4 C 0.1290(2) -0.6592(3) -0.54070(19) 0.0170(7) Uani 1 1 d . . .
C5 C 0.0522(2) -0.6254(3) -0.53812(19) 0.0171(7) Uani 1 1 d . . .
C6 C 0.0043(2) -0.7110(4) -0.51506(19) 0.0189(7) Uani 1 1 d . . .
O6 O -0.06516(15) -0.6984(3) -0.51039(16) 0.0241(6) Uani 1 1 d . . .
N7 N 0.03242(18) -0.5087(3) -0.56244(18) 0.0204(6) Uani 1 1 d . . .
C8 C 0.0962(2) -0.4733(4) -0.5807(2) 0.0203(7) Uani 1 1 d . . .
H8 H 0.1001 -0.3959 -0.6000 0.024 Uiso 1 1 calc . . .
N9 N 0.15687(16) -0.5610(3) -0.56881(16) 0.0184(6) Uani 1 1 d . . .
C10 C 0.2345(2) -0.5543(4) -0.5839(2) 0.0217(7) Uani 1 1 d . . .
H10 H 0.2836 -0.5851 -0.5372 0.026 Uiso 1 1 calc . . .
C11 C 0.2304(3) -0.6199(4) -0.6578(3) 0.0294(9) Uani 1 1 d . . .
H11A H 0.1710 -0.6421 -0.6911 0.035 Uiso 1 1 calc . . .
H11B H 0.2657 -0.6930 -0.6441 0.035 Uiso 1 1 calc . . .
C12 C 0.2659(2) -0.5289(4) -0.7005(2) 0.0226(8) Uani 1 1 d . . .
H12 H 0.2187 -0.4958 -0.7478 0.027 Uiso 1 1 calc . . .
O13 O 0.32950(15) -0.5798(3) -0.72241(14) 0.0269(6) Uani 1 1 d . . .
C14 C 0.3028(2) -0.4321(4) -0.63841(19) 0.0194(7) Uani 1 1 d . . .
H14 H 0.3610 -0.4576 -0.6018 0.023 Uiso 1 1 calc . . .
O15 O 0.24773(14) -0.4324(3) -0.59560(14) 0.0199(5) Uani 1 1 d . . .
C16 C 0.3090(2) -0.3082(4) -0.6676(2) 0.0234(8) Uani 1 1 d . . .
H16A H 0.3156 -0.2499 -0.6252 0.028 Uiso 1 1 calc . . .
H16B H 0.3602 -0.3029 -0.6805 0.028 Uiso 1 1 calc . . .
O17 O 0.23611(16) -0.2784(3) -0.73494(14) 0.0250(6) Uani 1 1 d . . .
Si18 Si 0.33545(6) -0.58998(14) -0.81023(5) 0.0225(2) Uani 1 1 d . . .
C19 C 0.3839(2) -0.7403(4) -0.8080(2) 0.0274(8) Uani 1 1 d . . .
H19 H 0.3512 -0.7956 -0.7875 0.033 Uiso 1 1 calc . . .
C20 C 0.4758(2) -0.7471(4) -0.7484(2) 0.0307(9) Uani 1 1 d . . .
H20A H 0.4795 -0.7138 -0.6980 0.046 Uiso 1 1 calc . . .
H20B H 0.5127 -0.7014 -0.7680 0.046 Uiso 1 1 calc . . .
H20C H 0.4944 -0.8306 -0.7410 0.046 Uiso 1 1 calc . . .
C21 C 0.3750(3) -0.7916(5) -0.8874(3) 0.0456(12) Uani 1 1 d . . .
H21A H 0.3154 -0.7861 -0.9242 0.068 Uiso 1 1 calc . . .
H21B H 0.3927 -0.8754 -0.8809 0.068 Uiso 1 1 calc . . .
H21C H 0.4110 -0.7464 -0.9082 0.068 Uiso 1 1 calc . . .
C22 C 0.4026(3) -0.4630(4) -0.8200(3) 0.0433(12) Uani 1 1 d . . .
H22 H 0.3650 -0.3909 -0.8335 0.052 Uiso 1 1 calc . . .
C23 C 0.4788(4) -0.4338(5) -0.7413(4) 0.0572(16) Uani 1 1 d . . .
H23A H 0.4576 -0.4206 -0.6995 0.086 Uiso 1 1 calc . . .
H23B H 0.5079 -0.3617 -0.7482 0.086 Uiso 1 1 calc . . .
H23C H 0.5190 -0.5007 -0.7269 0.086 Uiso 1 1 calc . . .
C24 C 0.4350(4) -0.4784(6) -0.8866(4) 0.0600(17) Uani 1 1 d . . .
H24A H 0.3871 -0.4989 -0.9355 0.090 Uiso 1 1 calc . . .
H24B H 0.4775 -0.5423 -0.8728 0.090 Uiso 1 1 calc . . .
H24C H 0.4610 -0.4037 -0.8939 0.090 Uiso 1 1 calc . . .
C25 C 0.2228(3) -0.5799(5) -0.8872(3) 0.0427(11) Uani 1 1 d . . .
H25 H 0.1973 -0.5093 -0.8713 0.051 Uiso 1 1 calc . . .
C26 C 0.1679(3) -0.6843(6) -0.8839(3) 0.0507(14) Uani 1 1 d . . .
H26A H 0.1749 -0.6984 -0.8292 0.076 Uiso 1 1 calc . . .
H26B H 0.1851 -0.7557 -0.9047 0.076 Uiso 1 1 calc . . .
H26C H 0.1080 -0.6663 -0.9157 0.076 Uiso 1 1 calc . . .
C27 C 0.2119(4) -0.5550(7) -0.9707(3) 0.0648(18) Uani 1 1 d . . .
H27A H 0.2485 -0.4880 -0.9717 0.097 Uiso 1 1 calc . . .
H27B H 0.1523 -0.5349 -1.0019 0.097 Uiso 1 1 calc . . .
H27C H 0.2279 -0.6259 -0.9930 0.097 Uiso 1 1 calc . . .
Si28 Si 0.20642(6) -0.1390 -0.76226(5) 0.0237(2) Uani 1 1 d . . .
C29 C 0.1833(2) -0.0631(4) -0.6819(2) 0.0289(8) Uani 1 1 d . . .
H29 H 0.2389 -0.0531 -0.6362 0.035 Uiso 1 1 calc . . .
C30 C 0.1268(3) -0.1413(5) -0.6541(3) 0.0418(11) Uani 1 1 d . . .
H30A H 0.1532 -0.2200 -0.6390 0.063 Uiso 1 1 calc . . .
H30B H 0.0707 -0.1501 -0.6968 0.063 Uiso 1 1 calc . . .
H30C H 0.1204 -0.1039 -0.6085 0.063 Uiso 1 1 calc . . .
C31 C 0.1451(4) 0.0615(5) -0.7055(3) 0.0479(12) Uani 1 1 d . . .
H31A H 0.1825 0.1091 -0.7235 0.072 Uiso 1 1 calc . . .
H31B H 0.1397 0.1004 -0.6599 0.072 Uiso 1 1 calc . . .
H31C H 0.0888 0.0548 -0.7481 0.072 Uiso 1 1 calc . . .
C32 C 0.1060(3) -0.1552(5) -0.8543(2) 0.0399(11) Uani 1 1 d . . .
H32 H 0.0583 -0.1556 -0.8353 0.048 Uiso 1 1 calc . . .
C33 C 0.0988(4) -0.2718(5) -0.8965(3) 0.0528(14) Uani 1 1 d . . .
H33A H 0.1101 -0.3375 -0.8587 0.079 Uiso 1 1 calc . . .
H33B H 0.1405 -0.2740 -0.9213 0.079 Uiso 1 1 calc . . .
H33C H 0.0413 -0.2801 -0.9370 0.079 Uiso 1 1 calc . . .
C34 C 0.0891(3) -0.0469(5) -0.9091(3) 0.0457(12) Uani 1 1 d . . .
H34A H 0.0943 0.0263 -0.8784 0.069 Uiso 1 1 calc . . .
H34B H 0.0315 -0.0523 -0.9498 0.069 Uiso 1 1 calc . . .
H34C H 0.1307 -0.0455 -0.9339 0.069 Uiso 1 1 calc . . .
C35 C 0.2934(3) -0.0561(4) -0.7793(2) 0.0331(9) Uani 1 1 d . . .
H35 H 0.2675 0.0182 -0.8089 0.040 Uiso 1 1 calc . . .
C36 C 0.3674(3) -0.0172(5) -0.7028(3) 0.0425(11) Uani 1 1 d . . .
H36A H 0.3446 0.0286 -0.6699 0.064 Uiso 1 1 calc . . .
H36B H 0.4073 0.0326 -0.7160 0.064 Uiso 1 1 calc . . .
H36C H 0.3971 -0.0879 -0.6739 0.064 Uiso 1 1 calc . . .
C37 C 0.3296(3) -0.1275(6) -0.8310(3) 0.0490(13) Uani 1 1 d . . .
H37A H 0.2829 -0.1526 -0.8795 0.074 Uiso 1 1 calc . . .
H37B H 0.3598 -0.1980 -0.8021 0.074 Uiso 1 1 calc . . .
H37C H 0.3693 -0.0772 -0.8443 0.074 Uiso 1 1 calc . . .
N51 N 0.45516(17) 0.0360(3) -0.49805(16) 0.0170(6) Uani 1 1 d . . .
H51 H 0.4785(16) 0.085(3) -0.5054(5) 0.020 Uiso 1 1 calc R . .
C52 C 0.3804(2) 0.0624(4) -0.48972(19) 0.0181(7) Uani 1 1 d . . .
N52 N 0.35474(19) 0.1765(3) -0.5003(2) 0.0242(7) Uani 1 1 d . . .
H52A H 0.3059(17) 0.1974(8) -0.4966(2) 0.029 Uiso 1 1 calc R . .
H52B H 0.3866(11) 0.231(2) -0.5110(4) 0.029 Uiso 1 1 calc R . .
N53 N 0.33243(17) -0.0191(3) -0.47369(16) 0.0172(6) Uani 1 1 d . . .
C54 C 0.3672(2) -0.1288(3) -0.46551(19) 0.0163(7) Uani 1 1 d . . .
C55 C 0.4412(2) -0.1634(3) -0.47401(19) 0.0168(7) Uani 1 1 d . . .
C56 C 0.4898(2) -0.0766(4) -0.49354(18) 0.0178(7) Uani 1 1 d . . .
O56 O 0.55589(14) -0.0919(3) -0.50648(14) 0.0209(5) Uani 1 1 d . . .
N57 N 0.45359(18) -0.2855(3) -0.46363(17) 0.0177(6) Uani 1 1 d . . .
C58 C 0.3889(2) -0.3230(3) -0.4476(2) 0.0184(7) Uani 1 1 d . . .
H58 H 0.3805 -0.4040 -0.4372 0.022 Uiso 1 1 calc . . .
N59 N 0.33445(17) -0.2320(3) -0.44743(16) 0.0160(6) Uani 1 1 d . . .
C60 C 0.25283(19) -0.2405(3) -0.43694(19) 0.0169(7) Uani 1 1 d . . .
H60 H 0.2044 -0.2208 -0.4874 0.020 Uiso 1 1 calc . . .
C61 C 0.2388(2) -0.3613(4) -0.4073(2) 0.0191(7) Uani 1 1 d . . .
H61A H 0.1775 -0.3824 -0.4281 0.023 Uiso 1 1 calc . . .
H61B H 0.2706 -0.4244 -0.4219 0.023 Uiso 1 1 calc . . .
C62 C 0.2733(2) -0.3426(4) -0.3191(2) 0.0221(8) Uani 1 1 d . . .
H62 H 0.3370 -0.3448 -0.2970 0.027 Uiso 1 1 calc . . .
O63 O 0.24146(17) -0.4217(3) -0.27703(15) 0.0266(6) Uani 1 1 d . . .
C64 C 0.2425(2) -0.2179(4) -0.3152(2) 0.0209(7) Uani 1 1 d . . .
H64 H 0.1798 -0.2206 -0.3279 0.025 Uiso 1 1 calc . . .
O65 O 0.25659(15) -0.1561(3) -0.37730(14) 0.0209(5) Uani 1 1 d . . .
C66 C 0.2857(2) -0.1540(4) -0.2373(2) 0.0296(9) Uani 1 1 d . . .
H66A H 0.3023 -0.2133 -0.1941 0.036 Uiso 1 1 calc . . .
H66B H 0.3383 -0.1154 -0.2365 0.036 Uiso 1 1 calc . . .
O67 O 0.23272(16) -0.0666(3) -0.22378(15) 0.0278(6) Uani 1 1 d . . .
Si68 Si 0.19367(6) -0.07995(14) -0.15438(5) 0.0244(2) Uani 1 1 d . . .
C69 C 0.3098(2) -0.6463(4) -0.3114(2) 0.0288(8) Uani 1 1 d . . .
H69 H 0.2696 -0.6274 -0.3662 0.035 Uiso 1 1 calc . . .
C70 C 0.3984(3) -0.6116(4) -0.3072(2) 0.0320(9) Uani 1 1 d . . .
H70A H 0.4008 -0.5251 -0.3137 0.048 Uiso 1 1 calc . . .
H70B H 0.4098 -0.6523 -0.3492 0.048 Uiso 1 1 calc . . .
H70C H 0.4413 -0.6351 -0.2559 0.048 Uiso 1 1 calc . . .
C71 C 0.3042(3) -0.7819(4) -0.3020(3) 0.0355(10) Uani 1 1 d . . .
H71A H 0.2469 -0.8028 -0.3054 0.053 Uiso 1 1 calc . . .
H71B H 0.3463 -0.8066 -0.2506 0.053 Uiso 1 1 calc . . .
H71C H 0.3157 -0.8228 -0.3439 0.053 Uiso 1 1 calc . . .
C72 C 0.1685(3) -0.6253(4) -0.2469(2) 0.0305(9) Uani 1 1 d . . .
H72 H 0.1802 -0.7102 -0.2293 0.037 Uiso 1 1 calc . . .
C73 C 0.1025(3) -0.6256(5) -0.3317(3) 0.0431(12) Uani 1 1 d . . .
H73A H 0.1261 -0.6669 -0.3658 0.065 Uiso 1 1 calc . . .
H73B H 0.0884 -0.5433 -0.3500 0.065 Uiso 1 1 calc . . .
H73C H 0.0510 -0.6669 -0.3338 0.065 Uiso 1 1 calc . . .
C74 C 0.1324(3) -0.5629(5) -0.1924(3) 0.0405(11) Uani 1 1 d . . .
H74A H 0.1752 -0.5634 -0.1384 0.061 Uiso 1 1 calc . . .
H74B H 0.0812 -0.6051 -0.1942 0.061 Uiso 1 1 calc . . .
H74C H 0.1176 -0.4804 -0.2099 0.061 Uiso 1 1 calc . . .
C75 C 0.3494(3) -0.5441(4) -0.1386(2) 0.0320(9) Uani 1 1 d . . .
H75 H 0.3174 -0.5060 -0.1092 0.038 Uiso 1 1 calc . . .
C76 C 0.3800(3) -0.6650(5) -0.0986(3) 0.0476(13) Uani 1 1 d . . .
H76A H 0.3307 -0.7165 -0.1071 0.071 Uiso 1 1 calc . . .
H76B H 0.4114 -0.6529 -0.0419 0.071 Uiso 1 1 calc . . .
H76C H 0.4174 -0.7027 -0.1212 0.071 Uiso 1 1 calc . . .
C77 C 0.4247(3) -0.4616(5) -0.1274(2) 0.0374(10) Uani 1 1 d . . .
H77A H 0.4035 -0.3847 -0.1527 0.056 Uiso 1 1 calc . . .
H77B H 0.4613 -0.4979 -0.1515 0.056 Uiso 1 1 calc . . .
H77C H 0.4576 -0.4493 -0.0711 0.056 Uiso 1 1 calc . . .
Si78 Si 0.27047(6) -0.55886(14) -0.24393(5) 0.0237(2) Uani 1 1 d . . .
C79 C 0.1182(3) -0.2105(5) -0.1776(3) 0.0352(10) Uani 1 1 d . . .
H79 H 0.1532 -0.2822 -0.1774 0.042 Uiso 1 1 calc . . .
C80 C 0.0457(3) -0.2079(5) -0.2595(3) 0.0421(11) Uani 1 1 d . . .
H80A H 0.0694 -0.1941 -0.2996 0.063 Uiso 1 1 calc . . .
H80B H 0.0059 -0.1436 -0.2616 0.063 Uiso 1 1 calc . . .
H80C H 0.0155 -0.2844 -0.2696 0.063 Uiso 1 1 calc . . .
C81 C 0.0825(4) -0.2338(7) -0.1142(4) 0.0671(19) Uani 1 1 d . . .
H81A H 0.1294 -0.2369 -0.0624 0.101 Uiso 1 1 calc . . .
H81B H 0.0519 -0.3100 -0.1247 0.101 Uiso 1 1 calc . . .
H81C H 0.0433 -0.1694 -0.1148 0.101 Uiso 1 1 calc . . .
C82 C 0.1454(3) 0.0715(4) -0.1564(2) 0.0330(9) Uani 1 1 d . . .
H82 H 0.1894 0.1303 -0.1568 0.040 Uiso 1 1 calc . . .
C83 C 0.0665(3) 0.0962(5) -0.2312(3) 0.0417(11) Uani 1 1 d . . .
H83A H 0.0791 0.0773 -0.2776 0.063 Uiso 1 1 calc . . .
H83B H 0.0509 0.1805 -0.2326 0.063 Uiso 1 1 calc . . .
H83C H 0.0191 0.0466 -0.2313 0.063 Uiso 1 1 calc . . .
C84 C 0.1255(4) 0.1024(6) -0.0834(3) 0.0521(14) Uani 1 1 d . . .
H84A H 0.1759 0.0865 -0.0354 0.078 Uiso 1 1 calc . . .
H84B H 0.0778 0.0534 -0.0833 0.078 Uiso 1 1 calc . . .
H84C H 0.1102 0.1869 -0.0851 0.078 Uiso 1 1 calc . . .
C85 C 0.2823(3) -0.1034(5) -0.0549(2) 0.0364(10) Uani 1 1 d . . .
H85 H 0.2575 -0.0827 -0.0154 0.044 Uiso 1 1 calc . . .
C86 C 0.3540(3) -0.0145(6) -0.0418(3) 0.0555(15) Uani 1 1 d . . .
H86A H 0.3302 0.0660 -0.0542 0.083 Uiso 1 1 calc . . .
H86B H 0.3841 -0.0346 -0.0760 0.083 Uiso 1 1 calc . . .
H86C H 0.3939 -0.0177 0.0134 0.083 Uiso 1 1 calc . . .
C87 C 0.3167(4) -0.2311(6) -0.0349(3) 0.0555(15) Uani 1 1 d . . .
H87A H 0.2691 -0.2862 -0.0442 0.083 Uiso 1 1 calc . . .
H87B H 0.3556 -0.2350 0.0206 0.083 Uiso 1 1 calc . . .
H87C H 0.3474 -0.2535 -0.0683 0.083 Uiso 1 1 calc . . .

loop_
_atom_site_aniso_label
_atom_site_aniso_U_11
_atom_site_aniso_U_22
_atom_site_aniso_U_33
_atom_site_aniso_U_23
_atom_site_aniso_U_13
_atom_site_aniso_U_12
N1 0.0174(13) 0.0152(15) 0.0268(15) 0.0031(12) 0.0135(11) 0.0012(11)
C2 0.0210(16) 0.0184(19) 0.0210(16) -0.0006(14) 0.0109(13) -0.0004(14)
N2 0.0199(13) 0.0169(16) 0.0367(17) 0.0083(14) 0.0181(12) 0.0034(12)
N3 0.0195(13) 0.0173(16) 0.0235(14) 0.0025(12) 0.0108(11) 0.0016(12)
C4 0.0180(15) 0.0141(18) 0.0202(16) -0.0002(13) 0.0088(12) -0.0009(13)
C5 0.0169(14) 0.0159(18) 0.0192(15) -0.0005(13) 0.0078(12) 0.0000(13)
C6 0.0196(15) 0.0203(19) 0.0189(16) -0.0015(14) 0.0098(13) -0.0009(14)
O6 0.0178(11) 0.0242(15) 0.0350(14) -0.0001(11) 0.0155(10) -0.0008(10)
N7 0.0204(14) 0.0187(16) 0.0232(14) 0.0023(12) 0.0097(11) 0.0014(12)
C8 0.0197(16) 0.0182(19) 0.0235(17) 0.0010(14) 0.0089(13) 0.0021(14)
N9 0.0160(12) 0.0197(16) 0.0219(13) 0.0023(12) 0.0102(10) -0.0011(12)
C10 0.0176(15) 0.0185(19) 0.0323(18) 0.0024(15) 0.0133(13) -0.0024(14)
C11 0.041(2) 0.020(2) 0.041(2) -0.0071(17) 0.0307(18) -0.0065(16)
C12 0.0188(15) 0.025(2) 0.0289(18) 0.0017(16) 0.0147(14) -0.0013(14)
O13 0.0220(12) 0.0397(17) 0.0238(12) 0.0008(12) 0.0143(10) 0.0073(12)
C14 0.0166(15) 0.025(2) 0.0202(16) 0.0052(15) 0.0107(12) 0.0011(14)
O15 0.0204(11) 0.0157(13) 0.0257(12) 0.0017(10) 0.0114(10) -0.0007(10)
C16 0.0231(17) 0.027(2) 0.0201(17) 0.0050(15) 0.0078(13) -0.0051(15)
O17 0.0304(13) 0.0218(14) 0.0180(11) 0.0029(11) 0.0043(10) -0.0020(11)
Si18 0.0276(5) 0.0232(5) 0.0197(4) 0.0018(4) 0.0124(4) 0.0003(4)
C19 0.0310(19) 0.025(2) 0.0252(18) 0.0037(16) 0.0096(15) 0.0025(16)
C20 0.0275(19) 0.032(2) 0.032(2) 0.0002(17) 0.0108(16) 0.0001(17)
C21 0.058(3) 0.038(3) 0.036(2) -0.007(2) 0.012(2) 0.010(2)
C22 0.050(3) 0.023(2) 0.074(3) 0.007(2) 0.044(3) 0.004(2)
C23 0.049(3) 0.038(3) 0.103(5) -0.020(3) 0.050(3) -0.015(2)
C24 0.065(3) 0.056(4) 0.085(4) 0.030(3) 0.058(3) 0.013(3)
C25 0.042(2) 0.047(3) 0.032(2) 0.007(2) 0.0061(17) 0.010(2)
C26 0.035(2) 0.064(4) 0.039(2) -0.005(2) -0.0004(19) 0.001(2)
C27 0.065(3) 0.091(5) 0.033(2) 0.010(3) 0.013(2) 0.025(4)
Si28 0.0279(5) 0.0222(5) 0.0179(4) 0.0025(4) 0.0054(4) 0.0004(4)
C29 0.0312(18) 0.027(2) 0.0245(18) -0.0018(17) 0.0067(14) 0.0003(17)
C30 0.043(2) 0.051(3) 0.037(2) -0.006(2) 0.0219(19) -0.004(2)
C31 0.074(3) 0.036(3) 0.037(2) 0.002(2) 0.024(2) 0.016(3)
C32 0.046(2) 0.032(3) 0.031(2) 0.0036(19) 0.0019(18) 0.005(2)
C33 0.058(3) 0.046(3) 0.037(3) 0.003(2) 0.000(2) -0.006(3)
C34 0.052(3) 0.045(3) 0.028(2) 0.011(2) 0.0028(18) 0.004(2)
C35 0.039(2) 0.029(2) 0.0308(19) 0.0101(18) 0.0129(16) 0.0047(18)
C36 0.036(2) 0.037(3) 0.048(3) 0.013(2) 0.0091(19) -0.010(2)
C37 0.059(3) 0.047(3) 0.050(3) 0.011(2) 0.031(2) 0.006(3)
N51 0.0156(13) 0.0161(16) 0.0226(14) 0.0003(12) 0.0111(11) 0.0002(11)
C52 0.0166(15) 0.0197(19) 0.0197(16) -0.0003(14) 0.0090(12) 0.0007(14)
N52 0.0209(14) 0.0160(16) 0.0414(19) 0.0051(14) 0.0183(13) 0.0025(12)
N53 0.0187(13) 0.0168(15) 0.0203(14) 0.0017(11) 0.0120(11) -0.0001(11)
C54 0.0188(15) 0.0139(17) 0.0170(15) -0.0007(13) 0.0076(12) -0.0014(13)
C55 0.0175(15) 0.0157(17) 0.0166(15) -0.0010(13) 0.0059(12) 0.0013(13)
C56 0.0172(14) 0.0226(19) 0.0149(14) -0.0014(14) 0.0076(11) -0.0008(14)
O56 0.0169(11) 0.0228(14) 0.0271(12) -0.0001(11) 0.0131(9) -0.0005(10)
N57 0.0171(13) 0.0169(15) 0.0203(14) 0.0007(12) 0.0087(11) 0.0009(11)
C58 0.0177(15) 0.0177(18) 0.0209(16) 0.0032(14) 0.0088(13) 0.0035(13)
N59 0.0176(13) 0.0145(15) 0.0181(14) 0.0017(11) 0.0093(11) 0.0008(11)
C60 0.0144(15) 0.0189(19) 0.0207(16) 0.0011(13) 0.0104(12) 0.0022(13)
C61 0.0172(15) 0.0206(19) 0.0226(17) 0.0009(14) 0.0113(13) -0.0004(14)
C62 0.0195(16) 0.025(2) 0.0260(18) 0.0090(15) 0.0132(14) -0.0003(14)
O63 0.0349(14) 0.0232(15) 0.0268(13) 0.0079(11) 0.0173(11) 0.0024(11)
C64 0.0237(16) 0.023(2) 0.0174(16) 0.0064(14) 0.0095(13) 0.0018(14)
O65 0.0275(12) 0.0192(14) 0.0217(11) -0.0015(10) 0.0159(10) -0.0026(10)
C66 0.0268(18) 0.037(2) 0.0249(18) -0.0017(18) 0.0097(15) 0.0048(17)
O67 0.0352(14) 0.0266(16) 0.0262(12) -0.0027(12) 0.0171(11) 0.0014(12)
Si68 0.0289(5) 0.0275(6) 0.0186(4) -0.0021(4) 0.0112(4) -0.0024(4)
C69 0.0308(19) 0.026(2) 0.0290(19) 0.0018(17) 0.0108(15) -0.0014(17)
C70 0.0318(19) 0.030(2) 0.038(2) 0.0053(18) 0.0182(17) 0.0035(17)
C71 0.039(2) 0.028(2) 0.039(2) -0.0011(19) 0.0149(18) 0.0036(19)
C72 0.035(2) 0.032(2) 0.0272(18) 0.0080(17) 0.0141(15) -0.0004(17)
C73 0.031(2) 0.062(3) 0.033(2) -0.004(2) 0.0083(17) -0.013(2)
C74 0.045(2) 0.049(3) 0.036(2) -0.006(2) 0.0261(18) -0.011(2)
C75 0.0328(19) 0.036(3) 0.0229(18) 0.0031(18) 0.0060(15) -0.0013(18)
C76 0.058(3) 0.043(3) 0.028(2) 0.011(2) 0.000(2) -0.001(2)
C77 0.034(2) 0.045(3) 0.028(2) 0.000(2) 0.0060(16) -0.002(2)
Si78 0.0267(5) 0.0246(6) 0.0199(4) 0.0052(4) 0.0089(3) -0.0008(4)
C79 0.040(2) 0.034(3) 0.036(2) -0.0042(19) 0.0189(19) -0.0076(19)
C80 0.037(2) 0.041(3) 0.049(3) -0.008(2) 0.017(2) -0.010(2)
C81 0.082(4) 0.076(5) 0.062(4) -0.008(3) 0.048(3) -0.040(4)
C82 0.039(2) 0.032(2) 0.0280(19) -0.0036(18) 0.0128(17) -0.0014(18)
C83 0.042(2) 0.038(3) 0.041(2) -0.002(2) 0.012(2) 0.005(2)
C84 0.074(4) 0.051(3) 0.036(3) -0.001(2) 0.027(2) 0.017(3)
C85 0.043(2) 0.042(3) 0.0221(18) -0.0053(18) 0.0104(16) 0.002(2)
C86 0.041(3) 0.076(4) 0.036(2) -0.014(3) 0.000(2) -0.011(3)
C87 0.074(4) 0.056(4) 0.026(2) 0.008(2) 0.008(2) 0.029(3)

loop_
_atom_type_symbol
_atom_type_description
_atom_type_scat_dispersion_real
_atom_type_scat_dispersion_imag
_atom_type_scat_source
C C 0.0181 0.0091 'International Tables Vol C Tables 4.2.6.8 and 6.1.1.4'
H H 0.0000 0.0000 'International Tables Vol C Tables 4.2.6.8 and 6.1.1.4'
O O 0.0492 0.0322 'International Tables Vol C Tables 4.2.6.8 and 6.1.1.4'
N N 0.0311 0.0180 'International Tables Vol C Tables 4.2.6.8 and 6.1.1.4'
Si Si 0.2541 0.3302 'International Tables Vol C Tables 4.2.6.8 and 6.1.1.4'

loop_
_geom_angle_atom_site_label_1
_geom_angle_atom_site_label_2
_geom_angle_atom_site_label_3
_geom_angle
_geom_angle_site_symmetry_1
_geom_angle_site_symmetry_3
_geom_angle_publ_flag
C2 N1 C6 126.2(3) . . ?
N3 C2 N2 120.1(3) . . ?
N3 C2 N1 123.2(3) . . ?
N2 C2 N1 116.7(3) . . ?
C2 N3 C4 112.0(3) . . ?
N3 C4 N9 125.9(3) . . ?
N3 C4 C5 129.0(3) . . ?
N9 C4 C5 105.2(3) . . ?
C4 C5 N7 111.4(3) . . ?
C4 C5 C6 118.9(3) . . ?
N7 C5 C6 129.6(3) . . ?
O6 C6 N1 121.0(3) . . ?
O6 C6 C5 128.4(4) . . ?
N1 C6 C5 110.6(3) . . ?
C8 N7 C5 104.2(3) . . ?
N7 C8 N9 112.6(3) . . ?
C4 N9 C8 106.6(3) . . ?
C4 N9 C10 125.7(3) . . ?
C8 N9 C10 127.7(3) . . ?
O15 C10 N9 106.8(3) . . ?
O15 C10 C11 106.7(3) . . ?
N9 C10 C11 114.4(3) . . ?
C10 C11 C12 104.0(3) . . ?
O13 C12 C14 111.2(3) . . ?
O13 C12 C11 111.8(3) . . ?
C14 C12 C11 102.6(3) . . ?
C12 O13 Si18 130.2(2) . . ?
O15 C14 C16 110.3(3) . . ?
O15 C14 C12 104.0(3) . . ?
C16 C14 C12 117.0(3) . . ?
C10 O15 C14 105.1(3) . . ?
O17 C16 C14 111.8(3) . . ?
C16 O17 Si28 123.3(2) . . ?
O13 Si18 C19 103.41(17) . . ?
O13 Si18 C22 108.0(2) . . ?
C19 Si18 C22 114.0(2) . . ?
O13 Si18 C25 107.40(17) . . ?
C19 Si18 C25 112.3(2) . . ?
C22 Si18 C25 111.1(2) . . ?
C21 C19 C20 111.4(4) . . ?
C21 C19 Si18 116.1(3) . . ?
C20 C19 Si18 112.5(3) . . ?
C24 C22 C23 109.7(4) . . ?
C24 C22 Si18 114.2(4) . . ?
C23 C22 Si18 112.9(4) . . ?
C27 C25 C26 110.5(5) . . ?
C27 C25 Si18 117.8(4) . . ?
C26 C25 Si18 112.7(3) . . ?
O17 Si28 C35 110.49(17) . . ?
O17 Si28 C29 108.68(17) . . ?
C35 Si28 C29 109.1(2) . . ?
O17 Si28 C32 104.16(18) . . ?
C35 Si28 C32 113.3(2) . . ?
C29 Si28 C32 110.9(2) . . ?
C30 C29 C31 111.5(4) . . ?
C30 C29 Si28 110.8(3) . . ?
C31 C29 Si28 112.7(3) . . ?
C33 C32 C34 113.2(4) . . ?
C33 C32 Si28 114.3(3) . . ?
C34 C32 Si28 112.8(3) . . ?
C37 C35 C36 109.3(4) . . ?
C37 C35 Si28 112.1(4) . . ?
C36 C35 Si28 113.9(3) . . ?
C52 N51 C56 125.7(3) . . ?
N53 C52 N52 119.6(3) . . ?
N53 C52 N51 123.4(3) . . ?
N52 C52 N51 117.0(3) . . ?
C52 N53 C54 111.8(3) . . ?
N53 C54 N59 126.3(3) . . ?
N53 C54 C55 128.4(3) . . ?
N59 C54 C55 105.2(3) . . ?
C54 C55 N57 110.9(3) . . ?
C54 C55 C56 119.0(3) . . ?
N57 C55 C56 130.1(3) . . ?
O56 C56 N51 120.6(3) . . ?
O56 C56 C55 127.8(4) . . ?
N51 C56 C55 111.6(3) . . ?
C58 N57 C55 104.6(3) . . ?
N57 C58 N59 112.6(3) . . ?
C54 N59 C58 106.7(3) . . ?
C54 N59 C60 125.0(3) . . ?
C58 N59 C60 128.2(3) . . ?
O65 C60 N59 107.0(3) . . ?
O65 C60 C61 106.3(3) . . ?
N59 C60 C61 113.1(3) . . ?
C62 C61 C60 102.3(3) . . ?
O63 C62 C64 110.0(3) . . ?
O63 C62 C61 115.4(3) . . ?
C64 C62 C61 100.5(3) . . ?
C62 O63 Si78 131.3(2) . . ?
O65 C64 C62 104.0(3) . . ?
O65 C64 C66 110.9(3) . . ?
C62 C64 C66 115.7(3) . . ?
C60 O65 C64 108.7(3) . . ?
O67 C66 C64 112.5(3) . . ?
C66 O67 Si68 122.9(3) . . ?
O67 Si68 C82 101.84(18) . . ?
O67 Si68 C79 109.62(17) . . ?
C82 Si68 C79 116.3(2) . . ?
O67 Si68 C85 110.57(17) . . ?
C82 Si68 C85 108.9(2) . . ?
C79 Si68 C85 109.4(2) . . ?
C70 C69 C71 110.5(4) . . ?
C70 C69 Si78 115.2(3) . . ?
C71 C69 Si78 112.6(3) . . ?
C74 C72 C73 110.3(4) . . ?
C74 C72 Si78 113.7(3) . . ?
C73 C72 Si78 109.7(3) . . ?
C77 C75 C76 111.0(4) . . ?
C77 C75 Si78 114.6(3) . . ?
C76 C75 Si78 112.9(3) . . ?
O63 Si78 C72 102.59(17) . . ?
O63 Si78 C75 106.77(18) . . ?
C72 Si78 C75 110.36(18) . . ?
O63 Si78 C69 111.69(17) . . ?
C72 Si78 C69 109.5(2) . . ?
C75 Si78 C69 115.21(19) . . ?
C81 C79 C80 110.3(4) . . ?
C81 C79 Si68 113.3(4) . . ?
C80 C79 Si68 115.3(3) . . ?
C83 C82 C84 109.3(4) . . ?
C83 C82 Si68 113.9(3) . . ?
C84 C82 Si68 115.2(3) . . ?
C86 C85 C87 111.4(5) . . ?
C86 C85 Si68 110.8(3) . . ?
C87 C85 Si68 116.8(3) . . ?

loop_
_geom_bond_atom_site_label_1
_geom_bond_atom_site_label_2
_geom_bond_distance
_geom_bond_site_symmetry_2
_geom_bond_publ_flag
N1 C2 1.369(4) . ?
N1 C6 1.402(5) . ?
C2 N3 1.331(5) . ?
C2 N2 1.333(5) . ?
N3 C4 1.351(5) . ?
C4 N9 1.376(5) . ?
C4 C5 1.379(5) . ?
C5 N7 1.383(5) . ?
C5 C6 1.426(5) . ?
C6 O6 1.226(4) . ?
N7 C8 1.316(5) . ?
C8 N9 1.380(5) . ?
N9 C10 1.454(4) . ?
C10 O15 1.415(5) . ?
C10 C11 1.524(5) . ?
C11 C12 1.546(5) . ?
C12 O13 1.413(4) . ?
C12 C14 1.525(5) . ?
O13 Si18 1.662(2) . ?
C14 O15 1.439(4) . ?
C14 C16 1.508(5) . ?
C16 O17 1.414(4) . ?
O17 Si28 1.660(3) . ?
Si18 C19 1.870(4) . ?
Si18 C22 1.877(5) . ?
Si18 C25 1.896(4) . ?
C19 C21 1.524(6) . ?
C19 C20 1.526(5) . ?
C22 C24 1.536(7) . ?
C22 C23 1.561(8) . ?
C25 C27 1.502(7) . ?
C25 C26 1.514(8) . ?
Si28 C35 1.874(5) . ?
Si28 C29 1.875(4) . ?
Si28 C32 1.894(4) . ?
C29 C30 1.527(6) . ?
C29 C31 1.531(6) . ?
C32 C33 1.502(8) . ?
C32 C34 1.532(7) . ?
C35 C37 1.543(7) . ?
C35 C36 1.546(6) . ?
N51 C52 1.371(4) . ?
N51 C56 1.382(5) . ?
C52 N53 1.331(5) . ?
C52 N52 1.342(5) . ?
N53 C54 1.348(5) . ?
C54 N59 1.379(5) . ?
C54 C55 1.384(5) . ?
C55 N57 1.387(5) . ?
C55 C56 1.410(5) . ?
C56 O56 1.248(4) . ?
N57 C58 1.314(5) . ?
C58 N59 1.380(5) . ?
N59 C60 1.477(4) . ?
C60 O65 1.431(4) . ?
C60 C61 1.514(5) . ?
C61 C62 1.512(5) . ?
C62 O63 1.416(4) . ?
C62 C64 1.506(6) . ?
O63 Si78 1.657(3) . ?
C64 O65 1.434(4) . ?
C64 C66 1.515(5) . ?
C66 O67 1.418(5) . ?
O67 Si68 1.658(3) . ?
Si68 C82 1.880(5) . ?
Si68 C79 1.885(5) . ?
Si68 C85 1.887(4) . ?
C69 C70 1.528(5) . ?
C69 C71 1.538(6) . ?
C69 Si78 1.896(4) . ?
C72 C74 1.532(6) . ?
C72 C73 1.532(6) . ?
C72 Si78 1.869(4) . ?
C75 C77 1.529(6) . ?
C75 C76 1.534(6) . ?
C75 Si78 1.892(4) . ?
C79 C81 1.533(7) . ?
C79 C80 1.535(6) . ?
C82 C83 1.531(6) . ?
C82 C84 1.547(6) . ?
C85 C86 1.520(8) . ?
C85 C87 1.537(7) . ?
